data_7007722
loop_
_publ_author_name
'Fritsch, Joseph M.'
'Thoreson, Kristen A.'
'McNeill, Kristopher'

_publ_section_title
;
 Synthesis and structures of acyclic monoanionic tetradentate aza
 beta-diketiminate complexes of magnesium, zinc, and cadmium.
;
_journal_issue 40
_journal_name_full 'Dalton transactions (Cambridge, England : 2003)'
_journal_page_first 4814
_journal_page_last 4820
_journal_paper_doi 10.1039/b609616f
_journal_year 2006
_chemical_formula_sum 'C28 H21 Cl N4 Zn'
_chemical_formula_weight 514.31
_chemical_name_systematic
;
?
;
_space_group_IT_number 2
_symmetry_cell_setting triclinic
_symmetry_space_group_name_Hall '-P 1'
_symmetry_space_group_name_H-M 'P -1'
_atom_sites_solution_hydrogens geom
_atom_sites_solution_primary direct
_atom_sites_solution_secondary difmap
_audit_creation_method SHELXL-97
_cell_angle_alpha 96.338(2)
_cell_angle_beta 96.555(2)
_cell_angle_gamma 113.305(2)
_cell_formula_units_Z 2
_cell_length_a 9.1946(13)
_cell_length_b 10.9583(16)
_cell_length_c 12.4820(18)
_cell_measurement_reflns_used 3313
_cell_measurement_temperature 293(2)
_cell_measurement_theta_max 25.02
_cell_measurement_theta_min 2.45
_cell_volume 1130.7(3)
_computing_cell_refinement 'Bruker SMART'
_computing_data_collection 'Bruker SMART'
_computing_data_reduction 'Bruker SAINT'
_computing_molecular_graphics 'Bruker SHELXTL'
_computing_publication_material 'Bruker SHELXTL'
_computing_structure_refinement 'SHELXL-97 (Sheldrick, 1997)'
_computing_structure_solution 'SHELXS-97 (Sheldrick, 1990)'
_diffrn_ambient_temperature 293(2)
_diffrn_measured_fraction_theta_full 0.998
_diffrn_measured_fraction_theta_max 0.998
_diffrn_measurement_device_type 'CCD area detector'
_diffrn_measurement_method 'phi and omega scans'
_diffrn_radiation_monochromator graphite
_diffrn_radiation_source 'fine-focus sealed tube'
_diffrn_radiation_type MoK\a
_diffrn_radiation_wavelength 0.71073
_diffrn_reflns_av_R_equivalents 0.0264
_diffrn_reflns_av_sigmaI/netI 0.0320
_diffrn_reflns_limit_h_max 10
_diffrn_reflns_limit_h_min -10
_diffrn_reflns_limit_k_max 13
_diffrn_reflns_limit_k_min -13
_diffrn_reflns_limit_l_max 14
_diffrn_reflns_limit_l_min -14
_diffrn_reflns_number 11042
_diffrn_reflns_theta_full 25.05
_diffrn_reflns_theta_max 25.05
_diffrn_reflns_theta_min 1.67
_exptl_absorpt_coefficient_mu 1.230
_exptl_absorpt_correction_type none
_exptl_crystal_density_diffrn 1.511
_exptl_crystal_density_meas 0
_exptl_crystal_density_method 'not measured'
_exptl_crystal_F_000 528
_refine_diff_density_max 0.343
_refine_diff_density_min -0.283
_refine_diff_density_rms 0.051
_refine_ls_extinction_method none
_refine_ls_goodness_of_fit_ref 1.128
_refine_ls_hydrogen_treatment mixed
_refine_ls_matrix_type full
_refine_ls_number_parameters 308
_refine_ls_number_reflns 3984
_refine_ls_number_restraints 0
_refine_ls_restrained_S_all 1.128
_refine_ls_R_factor_all 0.0471
_refine_ls_R_factor_gt 0.0375
_refine_ls_shift/su_max 0.000
_refine_ls_shift/su_mean 0.000
_refine_ls_structure_factor_coef Fsqd
_refine_ls_weighting_details 'calc w=1/[\s^2^(Fo^2^)+(0.0307P)^2^+0.6147P] where P=(Fo^2^+2Fc^2^)/3'
_refine_ls_weighting_scheme calc
_refine_ls_wR_factor_gt 0.0750
_refine_ls_wR_factor_ref 0.0776
_reflns_number_gt 3530
_reflns_number_total 3984
_reflns_threshold_expression >2sigma(I)
_cod_data_source_file b609616f.txt
_cod_data_source_block 02171m
_cod_depositor_comments
;
The following automatic conversions were performed:
'_symmetry_cell_setting' value 'Triclinic' changed to 'triclinic'
according to '/home/saulius/struct/CIF-dictionaries/cif_core.dic'
dictionary named 'cif_core.dic' version 2.4.1 from 2010-06-29.

Automatic conversion script
Id: cif_fix_enum 1527 2010-12-29 10:47:43Z saulius 
;
_cod_original_sg_symbol_H-M P-1
_cod_database_code 7007722

loop_
_symmetry_equiv_pos_as_xyz
'x, y, z'
'-x, -y, -z'

loop_
_atom_site_label
_atom_site_type_symbol
_atom_site_fract_x
_atom_site_fract_y
_atom_site_fract_z
_atom_site_U_iso_or_equiv
_atom_site_adp_type
_atom_site_occupancy
_atom_site_symmetry_multiplicity
_atom_site_calc_flag
_atom_site_refinement_flags
_atom_site_disorder_assembly
_atom_site_disorder_group
Zn Zn 0.53639(4) 0.32330(3) 0.17655(2) 0.02924(10) Uani 1 1 d . . .
Cl Cl 0.72375(8) 0.54231(7) 0.20949(6) 0.03907(18) Uani 1 1 d . . .
N2 N 0.3059(3) 0.3349(2) 0.15902(18) 0.0324(5) Uani 1 1 d . . .
N4 N 0.5543(3) 0.2741(2) 0.00803(17) 0.0318(5) Uani 1 1 d . . .
C22 C 0.7334(3) 0.1531(3) 0.4772(2) 0.0309(6) Uani 1 1 d . . .
C20 C 0.6536(3) 0.1902(3) 0.3832(2) 0.0299(6) Uani 1 1 d . . .
N3 N 0.6416(2) 0.1909(2) 0.18724(17) 0.0292(5) Uani 1 1 d . . .
N1 N 0.4738(3) 0.2932(2) 0.32880(17) 0.0309(5) Uani 1 1 d . . .
C18 C 0.6243(3) 0.1855(3) -0.0056(2) 0.0301(6) Uani 1 1 d . . .
C17 C 0.6757(3) 0.1416(3) 0.0897(2) 0.0290(6) Uani 1 1 d . . .
C19 C 0.6916(3) 0.1621(3) 0.2813(2) 0.0304(6) Uani 1 1 d . . .
H19A H 0.7597 0.1182 0.2788 0.036 Uiso 1 1 calc R . .
C13 C 0.6449(3) 0.1371(3) -0.1102(2) 0.0338(6) Uani 1 1 d . . .
C8 C 0.3537(3) 0.3350(2) 0.3528(2) 0.0311(6) Uani 1 1 d . . .
C15 C 0.7707(3) 0.0076(3) -0.0276(2) 0.0378(7) Uani 1 1 d . . .
H15A H 0.8224 -0.0500 -0.0337 0.045 Uiso 1 1 calc R . .
C26 C 0.8948(3) 0.2140(3) 0.6575(2) 0.0399(7) Uani 1 1 d . . .
H26A H 0.9417 0.2760 0.7221 0.048 Uiso 1 1 calc R . .
C27 C 0.8055(3) 0.2423(3) 0.5745(2) 0.0349(6) Uani 1 1 d . . .
H27A H 0.7939 0.3231 0.5845 0.042 Uiso 1 1 calc R . .
C24 C 0.8370(3) 0.0025(3) 0.5507(3) 0.0422(7) Uani 1 1 d . . .
H24A H 0.8450 -0.0799 0.5423 0.051 Uiso 1 1 calc R . .
C16 C 0.7478(3) 0.0533(3) 0.0756(2) 0.0337(6) Uani 1 1 d . . .
H16A H 0.7822 0.0234 0.1363 0.040 Uiso 1 1 calc R . .
C14 C 0.7186(3) 0.0459(3) -0.1197(2) 0.0388(7) Uani 1 1 d . . .
H14A H 0.7315 0.0124 -0.1881 0.047 Uiso 1 1 calc R . .
C23 C 0.7471(3) 0.0300(3) 0.4678(2) 0.0362(6) Uani 1 1 d . . .
H23A H 0.6951 -0.0342 0.4050 0.043 Uiso 1 1 calc R . .
C4 C 0.1295(3) 0.3851(3) 0.2716(2) 0.0355(6) Uani 1 1 d . . .
C1 C 0.2194(3) 0.3483(3) 0.0724(2) 0.0380(7) Uani 1 1 d . . .
H1A H 0.2480 0.3358 0.0043 0.046 Uiso 1 1 calc R . .
C9 C 0.2621(3) 0.3522(2) 0.2592(2) 0.0309(6) Uani 1 1 d . . .
C11 C 0.5235(4) 0.2734(3) -0.1855(2) 0.0427(7) Uani 1 1 d . . .
H11A H 0.4886 0.3057 -0.2445 0.051 Uiso 1 1 calc R . .
C12 C 0.5891(3) 0.1828(3) -0.2012(2) 0.0409(7) Uani 1 1 d . . .
H12A H 0.5972 0.1510 -0.2715 0.049 Uiso 1 1 calc R . .
C10 C 0.5094(3) 0.3171(3) -0.0796(2) 0.0367(7) Uani 1 1 d . . .
H10A H 0.4658 0.3801 -0.0699 0.044 Uiso 1 1 calc R . .
C21 C 0.5446(3) 0.2471(3) 0.4023(2) 0.0313(6) Uani 1 1 d . . .
H21A H 0.5201 0.2529 0.4724 0.038 Uiso 1 1 calc R . .
C3 C 0.0434(3) 0.4000(3) 0.1765(3) 0.0434(7) Uani 1 1 d . . .
H3A H -0.0429 0.4233 0.1814 0.052 Uiso 1 1 calc R . .
C25 C 0.9152(3) 0.0949(3) 0.6458(2) 0.0391(7) Uani 1 1 d . . .
C7 C 0.3143(3) 0.3587(3) 0.4539(2) 0.0377(7) Uani 1 1 d . . .
H7A H 0.3763 0.3532 0.5160 0.045 Uiso 1 1 calc R . .
C2 C 0.0867(3) 0.3805(3) 0.0781(3) 0.0444(7) Uani 1 1 d . . .
H2A H 0.0291 0.3882 0.0149 0.053 Uiso 1 1 calc R . .
C6 C 0.1832(4) 0.3908(3) 0.4657(3) 0.0434(7) Uani 1 1 d . . .
H6A H 0.1587 0.4048 0.5350 0.052 Uiso 1 1 calc R . .
C5 C 0.0914(3) 0.4019(3) 0.3771(3) 0.0432(7) Uani 1 1 d . . .
H5A H 0.0029 0.4207 0.3861 0.052 Uiso 1 1 calc R . .
C28 C 1.0230(4) 0.0681(4) 0.7320(3) 0.0563(9) Uani 1 1 d . . .
H28A H 0.9811 -0.0268 0.7340 0.084 Uiso 1 1 calc R . .
H28B H 1.0271 0.1163 0.8021 0.084 Uiso 1 1 calc R . .
H28C H 1.1293 0.0978 0.7145 0.084 Uiso 1 1 calc R . .

loop_
_atom_site_aniso_label
_atom_site_aniso_U_11
_atom_site_aniso_U_22
_atom_site_aniso_U_33
_atom_site_aniso_U_23
_atom_site_aniso_U_13
_atom_site_aniso_U_12
Zn 0.02970(17) 0.03384(18) 0.03246(18) 0.01215(13) 0.00683(12) 0.01965(14)
Cl 0.0347(4) 0.0358(4) 0.0475(4) 0.0131(3) 0.0009(3) 0.0154(3)
N2 0.0290(12) 0.0316(12) 0.0406(14) 0.0090(10) 0.0056(10) 0.0161(10)
N4 0.0303(12) 0.0369(13) 0.0342(13) 0.0130(10) 0.0065(10) 0.0180(11)
C22 0.0276(14) 0.0373(15) 0.0332(15) 0.0152(12) 0.0096(12) 0.0155(12)
C20 0.0307(14) 0.0322(14) 0.0304(14) 0.0111(11) 0.0052(11) 0.0152(12)
N3 0.0304(12) 0.0321(12) 0.0303(12) 0.0104(9) 0.0050(9) 0.0172(10)
N1 0.0309(12) 0.0331(12) 0.0346(13) 0.0099(10) 0.0073(10) 0.0180(10)
C18 0.0237(13) 0.0364(15) 0.0339(15) 0.0110(12) 0.0076(11) 0.0140(12)
C17 0.0263(14) 0.0317(14) 0.0320(15) 0.0089(11) 0.0067(11) 0.0137(12)
C19 0.0289(14) 0.0316(14) 0.0361(15) 0.0118(12) 0.0039(12) 0.0170(12)
C13 0.0262(14) 0.0433(16) 0.0335(15) 0.0101(12) 0.0075(11) 0.0143(13)
C8 0.0290(14) 0.0256(14) 0.0403(16) 0.0081(11) 0.0098(12) 0.0115(12)
C15 0.0331(15) 0.0406(16) 0.0461(18) 0.0062(13) 0.0104(13) 0.0210(13)
C26 0.0327(15) 0.0548(19) 0.0321(16) 0.0109(14) 0.0058(12) 0.0170(14)
C27 0.0360(15) 0.0367(16) 0.0356(16) 0.0120(13) 0.0083(12) 0.0167(13)
C24 0.0390(17) 0.0450(18) 0.057(2) 0.0288(16) 0.0144(15) 0.0251(15)
C16 0.0324(15) 0.0371(15) 0.0369(16) 0.0117(12) 0.0057(12) 0.0187(13)
C14 0.0339(15) 0.0506(18) 0.0357(16) 0.0047(13) 0.0120(13) 0.0204(14)
C23 0.0364(16) 0.0355(15) 0.0386(16) 0.0120(12) 0.0026(12) 0.0165(13)
C4 0.0248(14) 0.0262(14) 0.0572(19) 0.0073(13) 0.0082(13) 0.0120(12)
C1 0.0346(15) 0.0404(16) 0.0428(17) 0.0115(13) 0.0043(13) 0.0190(13)
C9 0.0257(14) 0.0239(13) 0.0441(17) 0.0078(12) 0.0079(12) 0.0102(11)
C11 0.0413(17) 0.060(2) 0.0359(17) 0.0217(14) 0.0072(13) 0.0267(16)
C12 0.0340(16) 0.060(2) 0.0313(16) 0.0143(14) 0.0099(12) 0.0192(15)
C10 0.0352(16) 0.0452(17) 0.0386(17) 0.0179(13) 0.0079(13) 0.0225(14)
C21 0.0339(15) 0.0317(14) 0.0309(14) 0.0106(11) 0.0073(12) 0.0145(12)
C3 0.0285(15) 0.0376(17) 0.067(2) 0.0084(15) 0.0049(14) 0.0176(13)
C25 0.0292(15) 0.059(2) 0.0383(17) 0.0266(15) 0.0122(13) 0.0215(14)
C7 0.0401(16) 0.0351(15) 0.0415(17) 0.0084(13) 0.0118(13) 0.0175(13)
C2 0.0345(16) 0.0443(18) 0.058(2) 0.0132(15) -0.0034(14) 0.0223(14)
C6 0.0454(18) 0.0384(17) 0.0516(19) 0.0058(14) 0.0216(15) 0.0197(15)
C5 0.0337(16) 0.0366(16) 0.064(2) 0.0033(15) 0.0166(15) 0.0182(13)
C28 0.0441(19) 0.093(3) 0.050(2) 0.0343(19) 0.0103(15) 0.0405(19)

loop_
_atom_type_symbol
_atom_type_description
_atom_type_scat_dispersion_real
_atom_type_scat_dispersion_imag
_atom_type_scat_source
C C 0.0033 0.0016 'International Tables Vol C Tables 4.2.6.8 and 6.1.1.4'
H H 0.0000 0.0000 'International Tables Vol C Tables 4.2.6.8 and 6.1.1.4'
N N 0.0061 0.0033 'International Tables Vol C Tables 4.2.6.8 and 6.1.1.4'
Cl Cl 0.1484 0.1585 'International Tables Vol C Tables 4.2.6.8 and 6.1.1.4'
Zn Zn 0.2839 1.4301 'International Tables Vol C Tables 4.2.6.8 and 6.1.1.4'

loop_
_geom_angle_atom_site_label_1
_geom_angle_atom_site_label_2
_geom_angle_atom_site_label_3
_geom_angle
_geom_angle_site_symmetry_1
_geom_angle_site_symmetry_3
_geom_angle_publ_flag
N3 Zn N1 88.93(8) . . ?
N3 Zn N4 78.71(8) . . ?
N1 Zn N4 158.57(8) . . ?
N3 Zn N2 142.57(8) . . ?
N1 Zn N2 78.07(8) . . ?
N4 Zn N2 101.22(8) . . ?
N3 Zn Cl 111.70(6) . . ?
N1 Zn Cl 102.97(6) . . ?
N4 Zn Cl 97.87(6) . . ?
N2 Zn Cl 105.42(6) . . ?
C1 N2 C9 118.0(2) . . ?
C1 N2 Zn 130.04(19) . . ?
C9 N2 Zn 110.99(16) . . ?
C10 N4 C18 118.0(2) . . ?
C10 N4 Zn 129.79(18) . . ?
C18 N4 Zn 112.17(16) . . ?
C27 C22 C23 117.4(2) . . ?
C27 C22 C20 121.4(2) . . ?
C23 C22 C20 121.1(2) . . ?
C19 C20 C21 124.8(2) . . ?
C19 C20 C22 116.4(2) . . ?
C21 C20 C22 118.8(2) . . ?
C19 N3 C17 120.0(2) . . ?
C19 N3 Zn 123.54(17) . . ?
C17 N3 Zn 116.08(16) . . ?
C21 N1 C8 120.9(2) . . ?
C21 N1 Zn 124.84(18) . . ?
C8 N1 Zn 114.15(16) . . ?
N4 C18 C13 121.7(2) . . ?
N4 C18 C17 117.8(2) . . ?
C13 C18 C17 120.4(2) . . ?
C16 C17 N3 127.2(2) . . ?
C16 C17 C18 117.6(2) . . ?
N3 C17 C18 115.2(2) . . ?
N3 C19 C20 127.4(2) . . ?
C14 C13 C12 123.0(3) . . ?
C14 C13 C18 119.5(2) . . ?
C12 C13 C18 117.6(2) . . ?
C7 C8 N1 127.5(2) . . ?
C7 C8 C9 118.0(2) . . ?
N1 C8 C9 114.5(2) . . ?
C14 C15 C16 121.3(3) . . ?
C25 C26 C27 121.0(3) . . ?
C22 C27 C26 121.5(3) . . ?
C25 C24 C23 121.4(3) . . ?
C17 C16 C15 121.8(3) . . ?
C15 C14 C13 119.4(3) . . ?
C24 C23 C22 120.9(3) . . ?
C3 C4 C5 123.6(3) . . ?
C3 C4 C9 117.5(3) . . ?
C5 C4 C9 119.0(3) . . ?
N2 C1 C2 123.4(3) . . ?
N2 C9 C4 121.9(2) . . ?
N2 C9 C8 118.1(2) . . ?
C4 C9 C8 120.0(2) . . ?
C12 C11 C10 119.0(3) . . ?
C11 C12 C13 119.7(3) . . ?
N4 C10 C11 123.9(3) . . ?
N1 C21 C20 125.4(2) . . ?
C2 C3 C4 119.8(3) . . ?
C24 C25 C26 117.7(3) . . ?
C24 C25 C28 120.9(3) . . ?
C26 C25 C28 121.4(3) . . ?
C8 C7 C6 121.7(3) . . ?
C3 C2 C1 119.4(3) . . ?
C5 C6 C7 120.9(3) . . ?
C6 C5 C4 120.4(3) . . ?

loop_
_geom_bond_atom_site_label_1
_geom_bond_atom_site_label_2
_geom_bond_distance
_geom_bond_site_symmetry_2
_geom_bond_publ_flag
Zn N3 2.045(2) . ?
Zn N1 2.071(2) . ?
Zn N4 2.154(2) . ?
Zn N2 2.161(2) . ?
Zn Cl 2.2904(8) . ?
N2 C1 1.325(3) . ?
N2 C9 1.372(3) . ?
N4 C10 1.324(3) . ?
N4 C18 1.367(3) . ?
C22 C27 1.383(4) . ?
C22 C23 1.397(4) . ?
C22 C20 1.492(3) . ?
C20 C19 1.391(4) . ?
C20 C21 1.402(4) . ?
N3 C19 1.328(3) . ?
N3 C17 1.397(3) . ?
N1 C21 1.321(3) . ?
N1 C8 1.402(3) . ?
C18 C13 1.416(4) . ?
C18 C17 1.432(3) . ?
C17 C16 1.380(4) . ?
C13 C14 1.413(4) . ?
C13 C12 1.415(4) . ?
C8 C7 1.378(4) . ?
C8 C9 1.435(4) . ?
C15 C14 1.367(4) . ?
C15 C16 1.399(4) . ?
C26 C25 1.385(4) . ?
C26 C27 1.386(4) . ?
C24 C25 1.384(4) . ?
C24 C23 1.384(4) . ?
C4 C3 1.412(4) . ?
C4 C5 1.412(4) . ?
C4 C9 1.421(3) . ?
C1 C2 1.404(4) . ?
C11 C12 1.358(4) . ?
C11 C10 1.394(4) . ?
C3 C2 1.354(4) . ?
C25 C28 1.511(4) . ?
C7 C6 1.401(4) . ?
C6 C5 1.359(4) . ?

loop_
_geom_torsion_atom_site_label_1
_geom_torsion_atom_site_label_2
_geom_torsion_atom_site_label_3
_geom_torsion_atom_site_label_4
_geom_torsion
_geom_torsion_site_symmetry_1
_geom_torsion_site_symmetry_2
_geom_torsion_site_symmetry_3
_geom_torsion_site_symmetry_4
_geom_torsion_publ_flag
N3 Zn N2 C1 -103.8(2) . . . . ?
N1 Zn N2 C1 -175.9(2) . . . . ?
N4 Zn N2 C1 -17.7(2) . . . . ?
Cl Zn N2 C1 83.8(2) . . . . ?
N3 Zn N2 C9 87.7(2) . . . . ?
N1 Zn N2 C9 15.65(16) . . . . ?
N4 Zn N2 C9 173.78(16) . . . . ?
Cl Zn N2 C9 -84.70(16) . . . . ?
N3 Zn N4 C10 179.8(2) . . . . ?
N1 Zn N4 C10 123.9(3) . . . . ?
N2 Zn N4 C10 38.0(2) . . . . ?
Cl Zn N4 C10 -69.5(2) . . . . ?
N3 Zn N4 C18 -0.59(17) . . . . ?
N1 Zn N4 C18 -56.5(3) . . . . ?
N2 Zn N4 C18 -142.39(17) . . . . ?
Cl Zn N4 C18 110.08(17) . . . . ?
C27 C22 C20 C19 132.7(3) . . . . ?
C23 C22 C20 C19 -43.2(3) . . . . ?
C27 C22 C20 C21 -48.7(4) . . . . ?
C23 C22 C20 C21 135.4(3) . . . . ?
N1 Zn N3 C19 -22.5(2) . . . . ?
N4 Zn N3 C19 175.1(2) . . . . ?
N2 Zn N3 C19 -91.2(2) . . . . ?
Cl Zn N3 C19 81.0(2) . . . . ?
N1 Zn N3 C17 164.42(18) . . . . ?
N4 Zn N3 C17 2.03(17) . . . . ?
N2 Zn N3 C17 95.8(2) . . . . ?
Cl Zn N3 C17 -92.04(17) . . . . ?
N3 Zn N1 C21 21.3(2) . . . . ?
N4 Zn N1 C21 75.6(3) . . . . ?
N2 Zn N1 C21 166.0(2) . . . . ?
Cl Zn N1 C21 -90.7(2) . . . . ?
N3 Zn N1 C8 -162.86(18) . . . . ?
N4 Zn N1 C8 -108.6(2) . . . . ?
N2 Zn N1 C8 -18.20(17) . . . . ?
Cl Zn N1 C8 85.11(17) . . . . ?
C10 N4 C18 C13 -1.8(4) . . . . ?
Zn N4 C18 C13 178.6(2) . . . . ?
C10 N4 C18 C17 178.7(2) . . . . ?
Zn N4 C18 C17 -0.9(3) . . . . ?
C19 N3 C17 C16 5.8(4) . . . . ?
Zn N3 C17 C16 179.1(2) . . . . ?
C19 N3 C17 C18 -176.4(2) . . . . ?
Zn N3 C17 C18 -3.1(3) . . . . ?
N4 C18 C17 C16 -179.3(2) . . . . ?
C13 C18 C17 C16 1.2(4) . . . . ?
N4 C18 C17 N3 2.7(3) . . . . ?
C13 C18 C17 N3 -176.9(2) . . . . ?
C17 N3 C19 C20 -172.4(2) . . . . ?
Zn N3 C19 C20 14.8(4) . . . . ?
C21 C20 C19 N3 4.6(4) . . . . ?
C22 C20 C19 N3 -176.9(2) . . . . ?
N4 C18 C13 C14 179.8(2) . . . . ?
C17 C18 C13 C14 -0.7(4) . . . . ?
N4 C18 C13 C12 -0.5(4) . . . . ?
C17 C18 C13 C12 179.0(2) . . . . ?
C21 N1 C8 C7 13.0(4) . . . . ?
Zn N1 C8 C7 -163.0(2) . . . . ?
C21 N1 C8 C9 -166.0(2) . . . . ?
Zn N1 C8 C9 18.0(3) . . . . ?
C23 C22 C27 C26 3.2(4) . . . . ?
C20 C22 C27 C26 -172.8(2) . . . . ?
C25 C26 C27 C22 0.1(4) . . . . ?
N3 C17 C16 C15 177.8(2) . . . . ?
C18 C17 C16 C15 0.0(4) . . . . ?
C14 C15 C16 C17 -1.7(4) . . . . ?
C16 C15 C14 C13 2.1(4) . . . . ?
C12 C13 C14 C15 179.4(3) . . . . ?
C18 C13 C14 C15 -0.9(4) . . . . ?
C25 C24 C23 C22 0.5(4) . . . . ?
C27 C22 C23 C24 -3.5(4) . . . . ?
C20 C22 C23 C24 172.6(2) . . . . ?
C9 N2 C1 C2 0.6(4) . . . . ?
Zn N2 C1 C2 -167.2(2) . . . . ?
C1 N2 C9 C4 -0.7(4) . . . . ?
Zn N2 C9 C4 169.31(19) . . . . ?
C1 N2 C9 C8 178.8(2) . . . . ?
Zn N2 C9 C8 -11.2(3) . . . . ?
C3 C4 C9 N2 -0.2(4) . . . . ?
C5 C4 C9 N2 -179.8(2) . . . . ?
C3 C4 C9 C8 -179.7(2) . . . . ?
C5 C4 C9 C8 0.7(4) . . . . ?
C7 C8 C9 N2 177.0(2) . . . . ?
N1 C8 C9 N2 -3.9(3) . . . . ?
C7 C8 C9 C4 -3.5(4) . . . . ?
N1 C8 C9 C4 175.6(2) . . . . ?
C10 C11 C12 C13 -1.4(4) . . . . ?
C14 C13 C12 C11 -178.2(3) . . . . ?
C18 C13 C12 C11 2.1(4) . . . . ?
C18 N4 C10 C11 2.6(4) . . . . ?
Zn N4 C10 C11 -177.9(2) . . . . ?
C12 C11 C10 N4 -1.0(4) . . . . ?
C8 N1 C21 C20 173.1(2) . . . . ?
Zn N1 C21 C20 -11.3(4) . . . . ?
C19 C20 C21 N1 -6.5(4) . . . . ?
C22 C20 C21 N1 175.1(2) . . . . ?
C5 C4 C3 C2 -179.2(3) . . . . ?
C9 C4 C3 C2 1.2(4) . . . . ?
C23 C24 C25 C26 2.8(4) . . . . ?
C23 C24 C25 C28 -175.4(3) . . . . ?
C27 C26 C25 C24 -3.1(4) . . . . ?
C27 C26 C25 C28 175.1(3) . . . . ?
N1 C8 C7 C6 -175.3(3) . . . . ?
C9 C8 C7 C6 3.7(4) . . . . ?
C4 C3 C2 C1 -1.4(4) . . . . ?
N2 C1 C2 C3 0.5(4) . . . . ?
C8 C7 C6 C5 -1.1(4) . . . . ?
C7 C6 C5 C4 -1.9(4) . . . . ?
C3 C4 C5 C6 -177.6(3) . . . . ?
C9 C4 C5 C6 2.0(4) . . . . ?
